data_7714061
loop_
_publ_author_name
'Hejda, Martin'
'Dole\<zal, Luk\'a\<s'
'Blahut, Jan'
'Hupf, Emanuel'
'Tydlitat, Jiri'
'Jambor, Roman'
'R\%u\<zi\<cka, Ale\<s'
'Beckmann, Jens'
'Dost\'al, Libor'

_publ_section_title
;
 N-Coordinated Tellurenium(II) and Telluronium(IV) cations: Synthesis,
 Structure and Hydrolysis.
;
_journal_name_full 'Dalton Transactions'
_journal_paper_doi 10.1039/D3DT02404K
_journal_year 2023
_chemical_formula_moiety 'C12 H14 Cl2 F3 N O3 S Te'
_chemical_formula_sum 'C12 H14 Cl2 F3 N O3 S Te'
_chemical_formula_weight 507.80
_space_group_crystal_system triclinic
_space_group_IT_number 2
_space_group_name_Hall '-P 1'
_space_group_name_H-M_alt 'P -1'
_atom_sites_solution_hydrogens geom
_audit_creation_method 'APEX3 v2016.5-0'
_audit_update_record
;
2023-04-08 deposited with the CCDC.	2023-09-28 downloaded from the CCDC.
;
_cell_angle_alpha 114.602(3)
_cell_angle_beta 96.732(3)
_cell_angle_gamma 106.032(3)
_cell_formula_units_Z 2
_cell_length_a 8.7695(6)
_cell_length_b 10.5500(8)
_cell_length_c 10.9648(8)
_cell_measurement_reflns_used 25099
_cell_measurement_temperature 150(2)
_cell_measurement_theta_max 27.5
_cell_measurement_theta_min 1
_cell_volume 854.61(11)
_computing_cell_refinement 'APEX3 v2016.5-0 (Bruker AXS)'
_computing_data_collection 'Bruker Instrument Service vV6.2.3'
_computing_data_reduction 'SAINT V8.37A (Bruker AXS Inc., 2015)'
_computing_molecular_graphics 'Platon (Spek, 2009)'
_computing_publication_material 'Platon (Spek, 2009)'
_computing_structure_refinement 'SHELXL-2016/6 (Sheldrick, 2016)'
_computing_structure_solution 'XT, VERSION 2014/5'
_diffrn_ambient_temperature 150(2)
_diffrn_detector_area_resol_mean 10.4167
_diffrn_measured_fraction_theta_full 0.998
_diffrn_measured_fraction_theta_max 0.993
_diffrn_measurement_device_type 'Bruker D8 - Venture'
_diffrn_measurement_method '\f and \w scans to fill the Ewald sphere'
_diffrn_radiation_type MoK\a
_diffrn_radiation_wavelength 0.71073
_diffrn_reflns_av_R_equivalents 0.0438
_diffrn_reflns_av_unetI/netI 0.0264
_diffrn_reflns_Laue_measured_fraction_full 0.998
_diffrn_reflns_Laue_measured_fraction_max 0.993
_diffrn_reflns_limit_h_max 11
_diffrn_reflns_limit_h_min -11
_diffrn_reflns_limit_k_max 13
_diffrn_reflns_limit_k_min -13
_diffrn_reflns_limit_l_max 14
_diffrn_reflns_limit_l_min -14
_diffrn_reflns_number 25095
_diffrn_reflns_point_group_measured_fraction_full 0.998
_diffrn_reflns_point_group_measured_fraction_max 0.993
_diffrn_reflns_theta_full 25.242
_diffrn_reflns_theta_max 27.604
_diffrn_reflns_theta_min 2.507
_diffrn_source 'sealed X-ray tube'
_exptl_absorpt_coefficient_mu 2.215
_exptl_absorpt_correction_T_max 0.7456
_exptl_absorpt_correction_T_min 0.4244
_exptl_absorpt_correction_type multi-scan
_exptl_absorpt_process_details
;
SADABS-2016/2 - Bruker AXS area detector
scaling and absorption correction
;
_exptl_crystal_colour colourless
_exptl_crystal_density_diffrn 1.973
_exptl_crystal_description block
_exptl_crystal_F_000 492
_refine_diff_density_max 0.582
_refine_diff_density_min -1.305
_refine_diff_density_rms 0.100
_refine_ls_extinction_method none
_refine_ls_goodness_of_fit_ref 1.071
_refine_ls_hydrogen_treatment constr
_refine_ls_matrix_type full
_refine_ls_number_parameters 211
_refine_ls_number_reflns 3954
_refine_ls_number_restraints 0
_refine_ls_restrained_S_all 1.071
_refine_ls_R_factor_all 0.0265
_refine_ls_R_factor_gt 0.0223
_refine_ls_shift/su_max 0.002
_refine_ls_shift/su_mean 0.000
_refine_ls_structure_factor_coef Fsqd
_refine_ls_weighting_details 'w=1/[\s^2^(Fo^2^)+(0.0276P)^2^+0.5600P] where P=(Fo^2^+2Fc^2^)/3'
_refine_ls_weighting_scheme calc
_refine_ls_wR_factor_gt 0.0524
_refine_ls_wR_factor_ref 0.0546
_reflns_Friedel_coverage 0.000
_reflns_number_gt 3629
_reflns_number_total 3954
_reflns_threshold_expression 'I > 2\s(I)'
_cod_data_source_file d3dt02404k2.cif
_cod_data_source_block mo_ld181204Te1
_cod_database_code 7714061
_shelx_shelxl_version_number 2016/6
_shelx_space_group_comment
;
The symmetry employed for this shelxl refinement is uniquely defined
by the following loop, which should always be used as a source of
symmetry information in preference to the above space-group names.
They are only intended as comments.
;
_exptl_absorpt_special_details
;
The ratio of minimum to maximum
apparent transmission was 0.569
;

loop_
_space_group_symop_operation_xyz
'x, y, z'
'-x, -y, -z'

loop_
_atom_site_label
_atom_site_type_symbol
_atom_site_fract_x
_atom_site_fract_y
_atom_site_fract_z
_atom_site_U_iso_or_equiv
_atom_site_adp_type
_atom_site_occupancy
_atom_site_site_symmetry_order
_atom_site_calc_flag
_atom_site_refinement_flags_posn
_atom_site_refinement_flags_adp
_atom_site_refinement_flags_occupancy
_atom_site_disorder_assembly
_atom_site_disorder_group
Te1 Te 0.61359(2) 0.72390(2) 0.26963(2) 0.01389(5) Uani 1 1 d . . . . .
Cl1 Cl 0.35400(7) 0.67366(7) 0.33527(6) 0.02431(12) Uani 1 1 d . . . . .
S1 S 0.65010(7) 0.34468(6) 0.09872(6) 0.01804(11) Uani 1 1 d . . . . .
F1 F 0.6491(2) 0.3125(2) 0.32189(16) 0.0397(4) Uani 1 1 d . . . . .
O1 O 0.5619(2) 0.44780(19) 0.1486(2) 0.0291(4) Uani 1 1 d . . . . .
N1 N 0.8815(2) 0.7762(2) 0.2530(2) 0.0166(4) Uani 1 1 d . . . . .
C1 C 0.7358(3) 0.7029(2) 0.4341(2) 0.0160(4) Uani 1 1 d . . . . .
F2 F 0.6654(2) 0.1269(2) 0.1474(2) 0.0447(4) Uani 1 1 d . . . . .
O2 O 0.8257(2) 0.4135(2) 0.1497(2) 0.0284(4) Uani 1 1 d . . . . .
Cl2 Cl 0.67636(8) 0.98019(6) 0.40357(7) 0.02631(13) Uani 1 1 d . . . . .
C2 C 0.8978(3) 0.7125(2) 0.4346(2) 0.0173(4) Uani 1 1 d . . . . .
F3 F 0.4344(2) 0.1605(2) 0.15179(19) 0.0413(4) Uani 1 1 d . . . . .
O3 O 0.5846(2) 0.2411(2) -0.04651(18) 0.0286(4) Uani 1 1 d . . . . .
C3 C 0.9872(3) 0.6875(3) 0.5306(2) 0.0218(5) Uani 1 1 d . . . . .
H3 H 1.096590 0.691107 0.530285 0.026 Uiso 1 1 calc R U . . .
C4 C 0.9160(3) 0.6574(3) 0.6263(2) 0.0240(5) Uani 1 1 d . . . . .
H4 H 0.976518 0.640056 0.691645 0.029 Uiso 1 1 calc R U . . .
C5 C 0.7575(3) 0.6526(3) 0.6271(2) 0.0247(5) Uani 1 1 d . . . . .
H5 H 0.710898 0.634594 0.694962 0.030 Uiso 1 1 calc R U . . .
C6 C 0.6643(3) 0.6737(3) 0.5297(2) 0.0212(5) Uani 1 1 d . . . . .
H6 H 0.554179 0.668013 0.529313 0.025 Uiso 1 1 calc R U . . .
C7 C 0.9672(3) 0.7485(2) 0.3340(2) 0.0180(4) Uani 1 1 d . . . . .
H7 H 1.075342 0.751446 0.328744 0.022 Uiso 1 1 calc R U . . .
C8 C 0.9371(3) 0.8065(3) 0.1399(2) 0.0189(4) Uani 1 1 d . . . . .
C9 C 1.1237(3) 0.8707(4) 0.1758(3) 0.0345(6) Uani 1 1 d . . . . .
H9A H 1.168031 0.795486 0.177408 0.052 Uiso 1 1 calc R U . . .
H9B H 1.165934 0.959219 0.267504 0.052 Uiso 1 1 calc R U . . .
H9C H 1.157589 0.898623 0.105698 0.052 Uiso 1 1 calc R U . . .
C10 C 0.8656(4) 0.6583(3) 0.0065(3) 0.0311(6) Uani 1 1 d . . . . .
H10A H 0.899583 0.672608 -0.070344 0.047 Uiso 1 1 calc R U . . .
H10B H 0.745242 0.621607 -0.014579 0.047 Uiso 1 1 calc R U . . .
H10C H 0.906069 0.585283 0.018394 0.047 Uiso 1 1 calc R U . . .
C11 C 0.8656(3) 0.9185(3) 0.1282(3) 0.0289(6) Uani 1 1 d . . . . .
H11A H 0.895140 0.937844 0.052470 0.043 Uiso 1 1 calc R U . . .
H11B H 0.910088 1.012075 0.215889 0.043 Uiso 1 1 calc R U . . .
H11C H 0.745461 0.877619 0.108658 0.043 Uiso 1 1 calc R U . . .
C12 C 0.5958(3) 0.2289(3) 0.1838(3) 0.0247(5) Uani 1 1 d . . . . .

loop_
_atom_site_aniso_label
_atom_site_aniso_U_11
_atom_site_aniso_U_22
_atom_site_aniso_U_33
_atom_site_aniso_U_23
_atom_site_aniso_U_13
_atom_site_aniso_U_12
Te1 0.01135(8) 0.01633(8) 0.01623(8) 0.00849(6) 0.00262(5) 0.00729(5)
Cl1 0.0156(3) 0.0318(3) 0.0345(3) 0.0200(3) 0.0103(2) 0.0129(2)
S1 0.0177(3) 0.0194(3) 0.0194(3) 0.0099(2) 0.0025(2) 0.0099(2)
F1 0.0410(10) 0.0603(11) 0.0217(8) 0.0223(8) 0.0074(7) 0.0193(8)
O1 0.0245(9) 0.0204(8) 0.0359(10) 0.0062(8) -0.0002(8) 0.0137(7)
N1 0.0130(9) 0.0178(9) 0.0202(9) 0.0091(8) 0.0045(7) 0.0068(7)
C1 0.0159(10) 0.0157(10) 0.0164(10) 0.0076(9) 0.0017(8) 0.0068(8)
F2 0.0590(12) 0.0411(10) 0.0593(12) 0.0343(9) 0.0215(10) 0.0344(9)
O2 0.0181(9) 0.0320(10) 0.0346(10) 0.0167(8) 0.0042(7) 0.0077(7)
Cl2 0.0293(3) 0.0171(3) 0.0302(3) 0.0081(2) 0.0080(2) 0.0098(2)
C2 0.0163(11) 0.0169(10) 0.0187(11) 0.0085(9) 0.0024(8) 0.0068(8)
F3 0.0274(9) 0.0465(10) 0.0491(11) 0.0288(9) 0.0079(8) 0.0030(7)
O3 0.0333(10) 0.0338(10) 0.0200(9) 0.0118(8) 0.0043(7) 0.0163(8)
C3 0.0177(11) 0.0235(11) 0.0233(12) 0.0116(10) -0.0013(9) 0.0081(9)
C4 0.0284(13) 0.0250(12) 0.0177(11) 0.0116(10) -0.0022(9) 0.0092(10)
C5 0.0315(13) 0.0255(12) 0.0187(11) 0.0132(10) 0.0052(10) 0.0087(10)
C6 0.0202(11) 0.0241(11) 0.0213(12) 0.0118(10) 0.0056(9) 0.0089(9)
C7 0.0131(10) 0.0213(11) 0.0214(11) 0.0100(9) 0.0047(9) 0.0088(9)
C8 0.0180(11) 0.0260(11) 0.0199(11) 0.0149(10) 0.0088(9) 0.0102(9)
C9 0.0168(12) 0.0585(19) 0.0372(15) 0.0317(15) 0.0101(11) 0.0106(12)
C10 0.0378(15) 0.0351(14) 0.0215(13) 0.0129(11) 0.0111(11) 0.0143(12)
C11 0.0314(14) 0.0334(14) 0.0383(15) 0.0265(12) 0.0162(12) 0.0171(11)
C12 0.0244(12) 0.0308(13) 0.0247(12) 0.0159(11) 0.0059(10) 0.0137(10)

loop_
_atom_type_symbol
_atom_type_description
_atom_type_scat_dispersion_real
_atom_type_scat_dispersion_imag
_atom_type_scat_source
C C 0.0033 0.0016 'International Tables Vol C Tables 4.2.6.8 and 6.1.1.4'
H H 0.0000 0.0000 'International Tables Vol C Tables 4.2.6.8 and 6.1.1.4'
Cl Cl 0.1484 0.1585 'International Tables Vol C Tables 4.2.6.8 and 6.1.1.4'
F F 0.0171 0.0103 'International Tables Vol C Tables 4.2.6.8 and 6.1.1.4'
N N 0.0061 0.0033 'International Tables Vol C Tables 4.2.6.8 and 6.1.1.4'
O O 0.0106 0.0060 'International Tables Vol C Tables 4.2.6.8 and 6.1.1.4'
S S 0.1246 0.1234 'International Tables Vol C Tables 4.2.6.8 and 6.1.1.4'
Te Te -0.5308 1.6751 'International Tables Vol C Tables 4.2.6.8 and 6.1.1.4'

loop_
_geom_angle_atom_site_label_1
_geom_angle_atom_site_label_2
_geom_angle_atom_site_label_3
_geom_angle
_geom_angle_site_symmetry_1
_geom_angle_site_symmetry_3
_geom_angle_publ_flag
C1 Te1 N1 76.42(8) . . ?
C1 Te1 Cl2 93.76(6) . . ?
N1 Te1 Cl2 88.37(5) . . ?
C1 Te1 Cl1 91.68(6) . . ?
N1 Te1 Cl1 167.83(5) . . ?
Cl2 Te1 Cl1 89.89(2) . . ?
C1 Te1 O1 79.94(7) . . ?
N1 Te1 O1 90.30(6) . . ?
Cl2 Te1 O1 173.70(4) . . ?
Cl1 Te1 O1 90.12(5) . . ?
O3 S1 O2 116.89(11) . . ?
O3 S1 O1 112.83(11) . . ?
O2 S1 O1 114.42(11) . . ?
O3 S1 C12 103.86(11) . . ?
O2 S1 C12 103.73(11) . . ?
O1 S1 C12 102.91(11) . . ?
S1 O1 Te1 140.60(11) . . ?
C7 N1 C8 123.88(19) . . ?
C7 N1 Te1 111.23(15) . . ?
C8 N1 Te1 123.67(13) . . ?
C6 C1 C2 121.2(2) . . ?
C6 C1 Te1 124.91(17) . . ?
C2 C1 Te1 113.83(15) . . ?
C3 C2 C1 119.4(2) . . ?
C3 C2 C7 122.4(2) . . ?
C1 C2 C7 118.26(19) . . ?
C4 C3 C2 119.8(2) . . ?
C4 C3 H3 120.1 . . ?
C2 C3 H3 120.1 . . ?
C5 C4 C3 120.2(2) . . ?
C5 C4 H4 119.9 . . ?
C3 C4 H4 119.9 . . ?
C4 C5 C6 121.0(2) . . ?
C4 C5 H5 119.5 . . ?
C6 C5 H5 119.5 . . ?
C1 C6 C5 118.4(2) . . ?
C1 C6 H6 120.8 . . ?
C5 C6 H6 120.8 . . ?
N1 C7 C2 119.3(2) . . ?
N1 C7 H7 120.4 . . ?
C2 C7 H7 120.4 . . ?
N1 C8 C9 110.53(19) . . ?
N1 C8 C10 106.61(18) . . ?
C9 C8 C10 111.8(2) . . ?
N1 C8 C11 107.05(18) . . ?
C9 C8 C11 110.2(2) . . ?
C10 C8 C11 110.5(2) . . ?
C8 C9 H9A 109.5 . . ?
C8 C9 H9B 109.5 . . ?
H9A C9 H9B 109.5 . . ?
C8 C9 H9C 109.5 . . ?
H9A C9 H9C 109.5 . . ?
H9B C9 H9C 109.5 . . ?
C8 C10 H10A 109.5 . . ?
C8 C10 H10B 109.5 . . ?
H10A C10 H10B 109.5 . . ?
C8 C10 H10C 109.5 . . ?
H10A C10 H10C 109.5 . . ?
H10B C10 H10C 109.5 . . ?
C8 C11 H11A 109.5 . . ?
C8 C11 H11B 109.5 . . ?
H11A C11 H11B 109.5 . . ?
C8 C11 H11C 109.5 . . ?
H11A C11 H11C 109.5 . . ?
H11B C11 H11C 109.5 . . ?
F2 C12 F3 108.8(2) . . ?
F2 C12 F1 107.8(2) . . ?
F3 C12 F1 107.7(2) . . ?
F2 C12 S1 110.41(17) . . ?
F3 C12 S1 111.70(17) . . ?
F1 C12 S1 110.36(17) . . ?

loop_
_geom_bond_atom_site_label_1
_geom_bond_atom_site_label_2
_geom_bond_distance
_geom_bond_site_symmetry_2
_geom_bond_publ_flag
Te1 C1 2.112(2) . ?
Te1 N1 2.3080(18) . ?
Te1 Cl2 2.3351(6) . ?
Te1 Cl1 2.4529(6) . ?
Te1 O1 2.5225(17) . ?
S1 O3 1.4318(18) . ?
S1 O2 1.4333(18) . ?
S1 O1 1.4658(17) . ?
S1 C12 1.822(2) . ?
F1 C12 1.336(3) . ?
N1 C7 1.272(3) . ?
N1 C8 1.505(3) . ?
C1 C6 1.380(3) . ?
C1 C2 1.395(3) . ?
F2 C12 1.324(3) . ?
C2 C3 1.395(3) . ?
C2 C7 1.452(3) . ?
F3 C12 1.325(3) . ?
C3 C4 1.383(4) . ?
C3 H3 0.9500 . ?
C4 C5 1.378(4) . ?
C4 H4 0.9500 . ?
C5 C6 1.397(3) . ?
C5 H5 0.9500 . ?
C6 H6 0.9500 . ?
C7 H7 0.9500 . ?
C8 C9 1.519(3) . ?
C8 C10 1.522(3) . ?
C8 C11 1.524(3) . ?
C9 H9A 0.9800 . ?
C9 H9B 0.9800 . ?
C9 H9C 0.9800 . ?
C10 H10A 0.9800 . ?
C10 H10B 0.9800 . ?
C10 H10C 0.9800 . ?
C11 H11A 0.9800 . ?
C11 H11B 0.9800 . ?
C11 H11C 0.9800 . ?
